data_4501695
loop_
_publ_author_name
'Niu, Jingyang'
'Fu, Xiao'
'Zhao, Junwei'
'Li, Suzhi'
'Ma, Pengtao'
'Wang, Jingping'

_publ_section_title
;
 Two-Dimensional Polyoxoniobates Constructed from Lindqvist-Type
 Hexaniobates Functionalized by Mixed Ligands
;
_journal_issue 7
_journal_name_full 'Crystal Growth &amp; Design'
_journal_page_first 3110
_journal_paper_doi 10.1021/cg100236c
_journal_volume 10
_journal_year 2010
_chemical_formula_sum 'C32 H57 Cu4 N12 Nb6 O30'
_chemical_formula_weight 1901.52
_chemical_name_systematic
; 
 ? 
;
_space_group_IT_number 58
_symmetry_cell_setting orthorhombic
_symmetry_space_group_name_Hall '-P 2 2n'
_symmetry_space_group_name_H-M 'P n n m'
_atom_sites_solution_hydrogens geom
_atom_sites_solution_primary direct
_atom_sites_solution_secondary difmap
_audit_creation_method SHELXL-97
_cell_angle_alpha 90.00
_cell_angle_beta 90.00
_cell_angle_gamma 90.00
_cell_formula_units_Z 4
_cell_length_a 31.9429(18)
_cell_length_b 13.6686(8)
_cell_length_c 14.6214(8)
_cell_measurement_reflns_used 9430
_cell_measurement_temperature 273(2)
_cell_measurement_theta_max 28.22
_cell_measurement_theta_min 2.37
_cell_volume 6383.9(6)
_computing_cell_refinement 'Bruker SMART'
_computing_data_collection 'Bruker SMART'
_computing_data_reduction 'Bruker SAINT'
_computing_molecular_graphics 'Bruker SHELXTL'
_computing_publication_material 'Bruker SHELXTL'
_computing_structure_refinement 'SHELXL-97 (Sheldrick, 1997)'
_computing_structure_solution 'SHELXS-97 (Sheldrick, 1990)'
_diffrn_ambient_temperature 273(2)
_diffrn_measured_fraction_theta_full 0.960
_diffrn_measured_fraction_theta_max 0.960
_diffrn_measurement_device_type 'CCD area detector'
_diffrn_measurement_method 'phi and omega scans'
_diffrn_radiation_monochromator graphite
_diffrn_radiation_source 'fine-focus sealed tube'
_diffrn_radiation_type MoK\a
_diffrn_radiation_wavelength 0.71073
_diffrn_reflns_av_R_equivalents 0.0562
_diffrn_reflns_av_sigmaI/netI 0.0402
_diffrn_reflns_limit_h_max 37
_diffrn_reflns_limit_h_min -37
_diffrn_reflns_limit_k_max 16
_diffrn_reflns_limit_k_min -16
_diffrn_reflns_limit_l_max 17
_diffrn_reflns_limit_l_min -13
_diffrn_reflns_number 31003
_diffrn_reflns_theta_full 25.00
_diffrn_reflns_theta_max 25.00
_diffrn_reflns_theta_min 2.37
_exptl_absorpt_coefficient_mu 2.426
_exptl_absorpt_correction_T_max 0.5604
_exptl_absorpt_correction_T_min 0.3889
_exptl_absorpt_correction_type multi-scan
_exptl_absorpt_process_details SADABS
_exptl_crystal_colour dark-blue
_exptl_crystal_density_diffrn 1.978
_exptl_crystal_density_method 'not measured'
_exptl_crystal_description block
_exptl_crystal_F_000 3740
_exptl_crystal_size_max 0.48
_exptl_crystal_size_mid 0.36
_exptl_crystal_size_min 0.27
_refine_diff_density_max 1.627
_refine_diff_density_min -1.748
_refine_diff_density_rms 0.215
_refine_ls_extinction_method none
_refine_ls_goodness_of_fit_ref 1.094
_refine_ls_hydrogen_treatment constr
_refine_ls_matrix_type full
_refine_ls_number_parameters 463
_refine_ls_number_reflns 5631
_refine_ls_number_restraints 81
_refine_ls_restrained_S_all 1.092
_refine_ls_R_factor_all 0.1004
_refine_ls_R_factor_gt 0.0834
_refine_ls_shift/su_max 0.003
_refine_ls_shift/su_mean 0.000
_refine_ls_structure_factor_coef Fsqd
_refine_ls_weighting_details 'calc w=1/[\s^2^(Fo^2^)+(0.0643P)^2^+182.3059P] where P=(Fo^2^+2Fc^2^)/3'
_refine_ls_weighting_scheme calc
_refine_ls_wR_factor_gt 0.1987
_refine_ls_wR_factor_ref 0.2058
_reflns_number_gt 4605
_reflns_number_total 5631
_reflns_threshold_expression >2sigma(I)
_cod_data_source_file cg100236c_si_003.cif
_cod_data_source_block njy1
_cod_depositor_comments
;
The following automatic conversions were performed:

'_symmetry_cell_setting' value 'Orthorhombic' changed to
'orthorhombic' according to
/home/saulius/struct/CIF-dictionaries/cif_core.dic dictionary named
'cif_core.dic' version 2.4.2 from
2011-04-26.

'_exptl_absorpt_correction_type' value 'Multi-scan'
changed to 'multi-scan' according to
/home/saulius/struct/CIF-dictionaries/cif_core.dic dictionary named
'cif_core.dic' version 2.4.2 from 2011-04-26.

Automatic conversion script
Id: cif_fix_values 1715 2011-07-08 13:25:40Z adriana 
;
_cod_original_sg_symbol_H-M Pnnm
_cod_database_code 4501695

loop_
_symmetry_equiv_pos_as_xyz
'x, y, z'
'-x, -y, z'
'x+1/2, -y+1/2, -z+1/2'
'-x+1/2, y+1/2, -z+1/2'
'-x, -y, -z'
'x, y, -z'
'-x-1/2, y-1/2, z-1/2'
'x-1/2, -y-1/2, z-1/2'

loop_
_atom_site_label
_atom_site_type_symbol
_atom_site_fract_x
_atom_site_fract_y
_atom_site_fract_z
_atom_site_U_iso_or_equiv
_atom_site_adp_type
_atom_site_occupancy
_atom_site_symmetry_multiplicity
_atom_site_calc_flag
_atom_site_refinement_flags
Cu1 Cu -1.09629(5) -0.31810(14) 0.5000 0.0354(5) Uani 1 2 d S
Cu2 Cu -1.11011(6) 0.02825(15) 0.5000 0.0384(5) Uani 1 2 d S
Cu3 Cu -0.75510(6) -0.57041(14) 0.25131(16) 0.0684(4) Uani 1 1 d U
Nb1 Nb -1.14135(3) -0.15484(7) 0.38295(7) 0.0265(2) Uani 1 1 d .
Nb2 Nb -1.18984(4) -0.34188(9) 0.5000 0.0294(3) Uani 1 2 d S
Nb3 Nb -1.24577(3) -0.17827(7) 0.61439(6) 0.0250(2) Uani 1 1 d .
Nb4 Nb -1.20405(4) 0.00641(9) 0.5000 0.0228(3) Uani 1 2 d S
O1 O -1.1026(2) -0.1478(6) 0.2965(6) 0.0396(19) Uani 1 1 d .
O2 O -1.1841(3) -0.4712(8) 0.5000 0.044(3) Uani 1 2 d S
O3 O -1.2845(2) -0.1857(5) 0.7026(5) 0.0338(17) Uani 1 1 d .
O4 O -1.2082(4) 0.1369(7) 0.5000 0.038(3) Uani 1 2 d S
O5 O -1.1925(2) -0.1660(5) 0.3127(5) 0.0302(16) Uani 1 1 d .
O6 O -1.1065(3) -0.1474(8) 0.5000 0.034(2) Uani 1 2 d S
O7 O -1.1419(2) -0.3008(5) 0.5884(5) 0.0273(16) Uani 1 1 d .
O8 O -1.2295(2) -0.3186(5) 0.5970(5) 0.0271(16) Uani 1 1 d .
O9 O -1.2784(3) -0.1858(7) 0.5000 0.029(2) Uani 1 2 d S
O10 O -1.24110(19) -0.0326(5) 0.5986(5) 0.0264(16) Uani 1 1 d .
O11 O -1.1534(2) -0.0110(5) 0.4097(5) 0.0319(17) Uani 1 1 d .
O12 O -1.1938(3) -0.1656(7) 0.5000 0.023(2) Uani 1 2 d S
N1 N -1.0505(3) -0.3505(7) 0.5890(8) 0.044(3) Uani 1 1 d .
N2 N -1.0670(3) 0.0736(7) 0.5900(10) 0.055(3) Uani 1 1 d .
N3 N -0.8272(8) -0.5787(19) 0.236(2) 0.0690(5) Uani 0.50 1 d PU
N3' N -0.8119(8) -0.520(2) 0.2490(19) 0.068(6) Uani 0.50 1 d PU
N4 N -0.7669(5) -0.6771(13) 0.1680(12) 0.0978(9) Uani 1 1 d U
N5' N -0.7563(6) -0.4621(14) 0.3450(14) 0.0419(18) Uani 0.50 1 d PU
N5 N -0.7207(7) -0.4522(14) 0.348(2) 0.084(10) Uani 0.50 1 d P
N6 N -0.6941(4) -0.6041(9) 0.2555(10) 0.0702(5) Uani 1 1 d U
C1 C -1.0534(4) -0.3478(10) 0.6785(12) 0.066(4) Uani 1 1 d .
H1A H -1.0793 -0.3343 0.7046 0.079 Uiso 1 1 calc R
C2 C -1.0192(5) -0.3642(11) 0.7363(13) 0.073(5) Uani 1 1 d .
H2A H -1.0221 -0.3632 0.7996 0.088 Uiso 1 1 calc R
C3 C -0.9809(5) -0.3819(12) 0.6948(19) 0.100(8) Uani 1 1 d .
H3A H -0.9573 -0.3930 0.7304 0.120 Uiso 1 1 calc R
C4 C -0.9781(4) -0.3831(11) 0.6007(16) 0.073(5) Uani 1 1 d .
H4A H -0.9527 -0.3949 0.5716 0.088 Uiso 1 1 calc R
C5 C -1.0126(4) -0.3668(9) 0.5529(12) 0.065(5) Uani 1 1 d .
C6 C -1.0705(5) 0.0734(10) 0.6804(11) 0.060(4) Uani 1 1 d .
H6A H -1.0953 0.0543 0.7082 0.072 Uiso 1 1 calc R
C7 C -1.0366(6) 0.1018(12) 0.7329(15) 0.089(6) Uani 1 1 d .
H7A H -1.0389 0.1049 0.7962 0.106 Uiso 1 1 calc R
C8 C -0.9997(5) 0.1252(11) 0.6912(10) 0.118(10) Uani 1 1 d D
H8A H -0.9766 0.1402 0.7270 0.141 Uiso 1 1 calc R
C9 C -0.9960(4) 0.1272(10) 0.5990(10) 0.078(6) Uani 1 1 d D
H9A H -0.9712 0.1461 0.5710 0.094 Uiso 1 1 calc R
C10 C -1.0300(3) 0.1008(8) 0.5491(10) 0.054(4) Uani 1 1 d D
C11 C -0.8050(6) -0.6976(11) 0.1277(15) 0.0981(10) Uani 1 1 d DU
C12 C -0.8279(5) -0.6113(10) 0.1526(12) 0.0696(5) Uani 1 1 d DU
C13 C -0.8801(10) -0.601(2) 0.143(3) 0.0697(7) Uani 0.50 1 d PU
C13' C -0.8725(10) -0.646(2) 0.115(3) 0.0697(7) Uani 0.50 1 d PU
C14 C -0.6923(5) -0.5199(12) 0.3747(13) 0.0719(7) Uani 1 1 d U
C15 C -0.6652(5) -0.5660(11) 0.3078(13) 0.0717(6) Uani 1 1 d U
C16 C -0.6359(5) -0.6339(12) 0.3641(13) 0.0740(12) Uani 1 1 d U
O1W O -0.5439(5) 0.4905(13) 0.5000 0.076(5) Uani 1 2 d S
O2W O -0.5409(6) 0.7779(16) 0.5000 0.110(7) Uani 1 2 d S
O3W O -0.5438(6) 0.2817(15) 0.5000 0.115(8) Uani 1 2 d S
O4W O -0.8541(7) 0.600(2) 0.0000 0.060(8) Uani 0.50 2 d SP
O5W O -0.5717(8) 0.6336(16) 0.6231(14) 0.072(6) Uani 0.50 1 d PU
O6W O -0.6369(6) 0.129(2) 0.246(2) 0.094(9) Uani 0.50 1 d P
O6W' O -0.6373(7) 0.219(2) 0.225(2) 0.106(10) Uani 0.50 1 d P
O7W O -0.9161(7) 0.647(2) 0.1163(15) 0.094(8) Uani 0.50 1 d P
O8W O -0.5437(9) 0.987(2) 0.5000 0.089(12) Uani 0.50 2 d SP
O9W O -0.8784(6) -0.4015(16) 0.4442(17) 0.076(7) Uani 0.50 1 d P
O10W O -0.8654(6) -0.2327(15) 0.4531(17) 0.081(8) Uani 0.50 1 d P
O11W O -0.7777(8) -0.3475(17) 0.4628(17) 0.094(9) Uani 0.50 1 d P

loop_
_atom_site_aniso_label
_atom_site_aniso_U_11
_atom_site_aniso_U_22
_atom_site_aniso_U_33
_atom_site_aniso_U_23
_atom_site_aniso_U_13
_atom_site_aniso_U_12
Cu1 0.0170(8) 0.0352(10) 0.0540(13) 0.000 0.000 0.0052(7)
Cu2 0.0196(8) 0.0382(10) 0.0574(13) 0.000 0.000 -0.0096(8)
Cu3 0.0617(7) 0.0568(7) 0.0866(8) -0.0161(7) -0.0344(7) 0.0155(6)
Nb1 0.0187(4) 0.0288(5) 0.0320(5) -0.0003(4) 0.0039(4) -0.0012(3)
Nb2 0.0183(6) 0.0206(6) 0.0493(9) 0.000 0.000 0.0002(5)
Nb3 0.0186(4) 0.0273(4) 0.0290(5) 0.0039(4) 0.0022(4) -0.0005(3)
Nb4 0.0199(6) 0.0223(6) 0.0262(7) 0.000 0.000 -0.0005(5)
O1 0.025(4) 0.049(4) 0.045(5) 0.002(4) 0.015(3) -0.001(3)
O2 0.034(6) 0.027(5) 0.072(9) 0.000 0.000 0.004(5)
O3 0.026(3) 0.040(4) 0.035(4) 0.006(4) 0.007(3) -0.005(3)
O4 0.044(6) 0.018(5) 0.052(7) 0.000 0.000 -0.002(4)
O5 0.030(4) 0.036(4) 0.024(4) -0.003(3) 0.005(3) -0.002(3)
O6 0.023(5) 0.037(6) 0.041(6) 0.000 0.000 -0.001(4)
O7 0.027(3) 0.025(3) 0.030(4) -0.001(3) 0.005(3) 0.000(3)
O8 0.023(3) 0.022(3) 0.036(4) 0.007(3) -0.004(3) -0.002(3)
O9 0.020(5) 0.034(5) 0.032(6) 0.000 0.000 0.000(4)
O10 0.019(3) 0.024(3) 0.037(4) 0.000(3) 0.004(3) 0.002(3)
O11 0.022(3) 0.026(3) 0.048(5) 0.005(3) 0.008(3) -0.002(3)
O12 0.016(4) 0.026(5) 0.028(5) 0.000 0.000 0.004(4)
N1 0.024(4) 0.039(5) 0.069(8) 0.011(5) -0.009(5) -0.002(4)
N2 0.023(5) 0.033(5) 0.108(10) 0.003(6) -0.016(6) -0.002(4)
N3 0.0624(9) 0.0576(9) 0.0869(9) -0.0159(9) -0.0342(9) 0.0145(9)
N3' 0.057(9) 0.075(10) 0.070(10) 0.002(8) 0.012(8) 0.015(8)
N4 0.0979(12) 0.0979(12) 0.0976(12) 0.0002(8) 0.0000(8) -0.0007(8)
N5' 0.0422(19) 0.042(2) 0.042(2) 0.0004(9) -0.0004(9) 0.0000(9)
N5 0.057(13) 0.026(10) 0.17(3) 0.043(14) 0.076(16) 0.018(9)
N6 0.0632(9) 0.0597(9) 0.0879(9) -0.0144(9) -0.0339(9) 0.0140(9)
C1 0.047(7) 0.056(8) 0.094(12) 0.023(8) -0.031(8) 0.017(6)
C2 0.081(10) 0.056(9) 0.082(12) 0.004(8) -0.036(9) 0.016(8)
C3 0.054(9) 0.060(10) 0.19(2) 0.005(13) -0.061(13) 0.012(8)
C4 0.029(6) 0.054(9) 0.136(17) 0.004(10) -0.022(9) 0.007(6)
C5 0.026(6) 0.030(6) 0.138(14) -0.002(7) -0.004(7) 0.001(5)
C6 0.062(8) 0.056(8) 0.063(10) 0.002(7) -0.031(7) -0.014(7)
C7 0.091(12) 0.062(10) 0.112(15) 0.013(10) -0.065(11) -0.014(9)
C8 0.051(8) 0.033(8) 0.27(3) 0.012(13) -0.082(14) -0.014(7)
C9 0.035(7) 0.039(8) 0.160(18) 0.015(11) -0.028(10) -0.008(6)
C10 0.021(5) 0.028(6) 0.112(12) -0.002(6) -0.008(6) -0.006(4)
C11 0.0981(14) 0.0983(15) 0.0978(15) 0.0002(12) 0.0001(12) -0.0010(12)
C12 0.0630(9) 0.0584(9) 0.0873(9) -0.0156(9) -0.0343(9) 0.0136(9)
C13 0.0632(13) 0.0585(13) 0.0875(13) -0.0156(13) -0.0342(13) 0.0136(13)
C13' 0.0632(13) 0.0584(13) 0.0874(13) -0.0157(13) -0.0342(13) 0.0136(13)
C14 0.0648(13) 0.0621(13) 0.0888(13) -0.0135(13) -0.0333(13) 0.0128(13)
C15 0.0648(11) 0.0616(11) 0.0888(11) -0.0136(11) -0.0334(11) 0.0133(11)
C16 0.067(2) 0.064(2) 0.091(2) -0.012(2) -0.033(2) 0.013(2)
O1W 0.057(9) 0.087(11) 0.085(12) 0.000 0.000 0.000(8)
O2W 0.064(11) 0.111(15) 0.16(2) 0.000 0.000 0.001(11)
O3W 0.083(13) 0.089(14) 0.17(2) 0.000 0.000 -0.007(11)
O4W 0.024(11) 0.074(18) 0.08(2) 0.000 0.000 -0.026(12)
O5W 0.095(9) 0.078(9) 0.044(8) 0.003(7) 0.014(7) 0.012(7)
O6W 0.022(9) 0.14(2) 0.12(2) -0.045(19) -0.005(11) 0.011(12)
O6W' 0.058(14) 0.14(3) 0.12(2) 0.00(2) 0.032(15) -0.033(16)
O7W 0.075(14) 0.15(2) 0.061(14) 0.065(15) 0.007(11) 0.032(14)
O8W 0.040(15) 0.058(18) 0.17(4) 0.000 0.000 0.009(14)
O9W 0.033(9) 0.076(14) 0.118(19) 0.000(13) -0.004(11) 0.003(9)
O10W 0.045(10) 0.060(12) 0.14(2) 0.030(12) -0.001(11) 0.003(9)
O11W 0.100(17) 0.072(14) 0.11(2) -0.013(13) 0.034(14) 0.000(13)

loop_
_atom_type_symbol
_atom_type_description
_atom_type_scat_dispersion_real
_atom_type_scat_dispersion_imag
_atom_type_scat_source
C C 0.0033 0.0016 'International Tables Vol C Tables 4.2.6.8 and 6.1.1.4'
H H 0.0000 0.0000 'International Tables Vol C Tables 4.2.6.8 and 6.1.1.4'
N N 0.0061 0.0033 'International Tables Vol C Tables 4.2.6.8 and 6.1.1.4'
O O 0.0106 0.0060 'International Tables Vol C Tables 4.2.6.8 and 6.1.1.4'
Cu Cu 0.3201 1.2651 'International Tables Vol C Tables 4.2.6.8 and 6.1.1.4'
Nb Nb -2.0727 0.6215 'International Tables Vol C Tables 4.2.6.8 and 6.1.1.4'

loop_
_geom_angle_atom_site_label_1
_geom_angle_atom_site_label_2
_geom_angle_atom_site_label_3
_geom_angle
_geom_angle_site_symmetry_1
_geom_angle_site_symmetry_3
O7 Cu1 O7 82.4(4) . 6_556
O7 Cu1 N1 174.2(4) . 6_556
O7 Cu1 N1 98.1(4) 6_556 6_556
O7 Cu1 N1 98.1(4) . .
O7 Cu1 N1 174.2(4) 6_556 .
N1 Cu1 N1 80.8(6) 6_556 .
O7 Cu1 O6 77.2(3) . .
O7 Cu1 O6 77.2(3) 6_556 .
N1 Cu1 O6 108.6(3) 6_556 .
N1 Cu1 O6 108.6(3) . .
O7 Cu1 Nb2 43.5(2) . .
O7 Cu1 Nb2 43.5(2) 6_556 .
N1 Cu1 Nb2 134.5(3) 6_556 .
N1 Cu1 Nb2 134.5(3) . .
O6 Cu1 Nb2 88.3(2) . .
O7 Cu1 Nb1 38.7(2) . 6_556
O7 Cu1 Nb1 86.2(2) 6_556 6_556
N1 Cu1 Nb1 147.1(3) 6_556 6_556
N1 Cu1 Nb1 97.9(3) . 6_556
O6 Cu1 Nb1 40.31(13) . 6_556
Nb2 Cu1 Nb1 67.88(4) . 6_556
O7 Cu1 Nb1 86.2(2) . .
O7 Cu1 Nb1 38.7(2) 6_556 .
N1 Cu1 Nb1 97.9(3) 6_556 .
N1 Cu1 Nb1 147.1(3) . .
O6 Cu1 Nb1 40.31(13) . .
Nb2 Cu1 Nb1 67.88(4) . .
Nb1 Cu1 Nb1 65.61(5) 6_556 .
O11 Cu2 O11 83.3(4) . 6_556
O11 Cu2 N2 97.2(4) . 6_556
O11 Cu2 N2 177.6(4) 6_556 6_556
O11 Cu2 N2 177.6(4) . .
O11 Cu2 N2 97.2(4) 6_556 .
N2 Cu2 N2 82.2(7) 6_556 .
O11 Cu2 O6 76.3(3) . .
O11 Cu2 O6 76.3(3) 6_556 .
N2 Cu2 O6 106.0(3) 6_556 .
N2 Cu2 O6 106.0(3) . .
O11 Cu2 Nb4 44.0(2) . .
O11 Cu2 Nb4 44.0(2) 6_556 .
N2 Cu2 Nb4 135.6(4) 6_556 .
N2 Cu2 Nb4 135.6(4) . .
O6 Cu2 Nb4 87.1(2) . .
O11 Cu2 Nb1 38.2(2) . .
O11 Cu2 Nb1 85.8(2) 6_556 .
N2 Cu2 Nb1 96.0(3) 6_556 .
N2 Cu2 Nb1 144.1(3) . .
O6 Cu2 Nb1 39.81(13) . .
Nb4 Cu2 Nb1 67.13(4) . .
O11 Cu2 Nb1 85.8(2) . 6_556
O11 Cu2 Nb1 38.2(2) 6_556 6_556
N2 Cu2 Nb1 144.1(3) 6_556 6_556
N2 Cu2 Nb1 96.0(3) . 6_556
O6 Cu2 Nb1 39.81(13) . 6_556
Nb4 Cu2 Nb1 67.13(4) . 6_556
Nb1 Cu2 Nb1 64.85(5) . 6_556
N4 Cu3 N3' 94.3(10) . .
N4 Cu3 N6 92.0(6) . .
N3' Cu3 N6 172.5(9) . .
N4 Cu3 N5' 167.4(8) . .
N3' Cu3 N5' 74.6(10) . .
N6 Cu3 N5' 99.5(7) . .
N4 Cu3 N3 73.1(8) . .
N3' Cu3 N3 24.0(9) . .
N6 Cu3 N3 163.5(7) . .
N5' Cu3 N3 94.7(9) . .
N4 Cu3 N5 164.1(7) . .
N3' Cu3 N5 101.4(10) . .
N6 Cu3 N5 72.1(6) . .
N5' Cu3 N5 28.2(7) . .
N3 Cu3 N5 122.8(8) . .
O1 Nb1 O5 102.4(3) . .
O1 Nb1 O7 101.9(3) . 6_556
O5 Nb1 O7 91.5(3) . 6_556
O1 Nb1 O11 102.5(3) . .
O5 Nb1 O11 91.0(3) . .
O7 Nb1 O11 154.3(3) 6_556 .
O1 Nb1 O6 102.4(3) . .
O5 Nb1 O6 155.2(3) . .
O7 Nb1 O6 83.2(4) 6_556 .
O11 Nb1 O6 83.9(4) . .
O1 Nb1 O12 179.6(3) . .
O5 Nb1 O12 77.6(2) . .
O7 Nb1 O12 77.7(3) 6_556 .
O11 Nb1 O12 77.9(3) . .
O6 Nb1 O12 77.6(3) . .
O1 Nb1 Cu1 96.1(3) . .
O5 Nb1 Cu1 128.1(2) . .
O7 Nb1 Cu1 36.97(19) 6_556 .
O11 Nb1 Cu1 131.5(2) . .
O6 Nb1 Cu1 48.2(3) . .
O12 Nb1 Cu1 83.57(19) . .
O1 Nb1 Cu2 97.0(3) . .
O5 Nb1 Cu2 127.6(2) . .
O7 Nb1 Cu2 131.3(2) 6_556 .
O11 Nb1 Cu2 37.0(2) . .
O6 Nb1 Cu2 48.8(3) . .
O12 Nb1 Cu2 83.3(2) . .
Cu1 Nb1 Cu2 96.95(5) . .
O1 Nb1 Nb3 135.1(3) . 6_556
O5 Nb1 Nb3 32.7(2) . 6_556
O7 Nb1 Nb3 84.02(18) 6_556 6_556
O11 Nb1 Nb3 84.38(18) . 6_556
O6 Nb1 Nb3 122.5(2) . 6_556
O12 Nb1 Nb3 44.85(15) . 6_556
Cu1 Nb1 Nb3 112.31(4) . 6_556
Cu2 Nb1 Nb3 112.32(4) . 6_556
O2 Nb2 O8 103.4(3) . .
O2 Nb2 O8 103.4(3) . 6_556
O8 Nb2 O8 94.7(4) . 6_556
O2 Nb2 O7 101.1(3) . 6_556
O8 Nb2 O7 153.6(3) . 6_556
O8 Nb2 O7 89.0(3) 6_556 6_556
O2 Nb2 O7 101.1(3) . .
O8 Nb2 O7 89.0(3) . .
O8 Nb2 O7 153.6(3) 6_556 .
O7 Nb2 O7 76.7(4) 6_556 .
O2 Nb2 O12 177.0(4) . .
O8 Nb2 O12 78.5(2) . .
O8 Nb2 O12 78.5(2) 6_556 .
O7 Nb2 O12 76.6(2) 6_556 .
O7 Nb2 O12 76.6(2) . .
O2 Nb2 Cu1 90.3(4) . .
O8 Nb2 Cu1 129.5(2) . .
O8 Nb2 Cu1 129.5(2) 6_556 .
O7 Nb2 Cu1 40.45(19) 6_556 .
O7 Nb2 Cu1 40.45(19) . .
O12 Nb2 Cu1 86.8(2) . .
O2 Nb2 Nb3 136.6(2) . .
O8 Nb2 Nb3 33.25(19) . .
O8 Nb2 Nb3 84.6(2) 6_556 .
O7 Nb2 Nb3 121.85(19) 6_556 .
O7 Nb2 Nb3 84.34(18) . .
O12 Nb2 Nb3 45.44(15) . .
Cu1 Nb2 Nb3 117.57(5) . .
O2 Nb2 Nb3 136.6(2) . 6_556
O8 Nb2 Nb3 84.6(2) . 6_556
O8 Nb2 Nb3 33.25(19) 6_556 6_556
O7 Nb2 Nb3 84.34(18) 6_556 6_556
O7 Nb2 Nb3 121.85(19) . 6_556
O12 Nb2 Nb3 45.44(15) . 6_556
Cu1 Nb2 Nb3 117.57(5) . 6_556
Nb3 Nb2 Nb3 60.60(4) . 6_556
O3 Nb3 O9 104.0(3) . .
O3 Nb3 O8 102.4(3) . .
O9 Nb3 O8 88.8(4) . .
O3 Nb3 O10 101.0(3) . .
O9 Nb3 O10 89.6(4) . .
O8 Nb3 O10 156.2(3) . .
O3 Nb3 O5 102.0(3) . 6_556
O9 Nb3 O5 154.0(3) . 6_556
O8 Nb3 O5 85.9(3) . 6_556
O10 Nb3 O5 85.2(3) . 6_556
O3 Nb3 O12 178.6(3) . .
O9 Nb3 O12 77.0(3) . .
O8 Nb3 O12 78.4(3) . .
O10 Nb3 O12 78.1(3) . .
O5 Nb3 O12 77.0(2) 6_556 .
O3 Nb3 Nb4 133.3(2) . .
O9 Nb3 Nb4 79.9(3) . .
O8 Nb3 Nb4 124.2(2) . .
O10 Nb3 Nb4 32.44(19) . .
O5 Nb3 Nb4 82.2(2) 6_556 .
O12 Nb3 Nb4 45.8(2) . .
O3 Nb3 Nb2 134.2(2) . .
O9 Nb3 Nb2 79.7(3) . .
O8 Nb3 Nb2 31.9(2) . .
O10 Nb3 Nb2 124.76(19) . .
O5 Nb3 Nb2 82.4(2) 6_556 .
O12 Nb3 Nb2 46.7(2) . .
Nb4 Nb3 Nb2 92.44(3) . .
O3 Nb3 Nb3 136.1(2) . 6_556
O9 Nb3 Nb3 32.1(2) . 6_556
O8 Nb3 Nb3 82.7(2) . 6_556
O10 Nb3 Nb3 83.4(2) . 6_556
O5 Nb3 Nb3 121.9(2) 6_556 6_556
O12 Nb3 Nb3 44.96(15) . 6_556
Nb4 Nb3 Nb3 59.632(19) . 6_556
Nb2 Nb3 Nb3 59.702(19) . 6_556
O3 Nb3 Nb1 133.2(2) . 6_556
O9 Nb3 Nb1 122.7(2) . 6_556
O8 Nb3 Nb1 80.53(18) . 6_556
O10 Nb3 Nb1 80.37(18) . 6_556
O5 Nb3 Nb1 31.3(2) 6_556 6_556
O12 Nb3 Nb1 45.71(15) . 6_556
Nb4 Nb3 Nb1 62.10(3) . 6_556
Nb2 Nb3 Nb1 62.22(3) . 6_556
Nb3 Nb3 Nb1 90.67(2) 6_556 6_556
O4 Nb4 O10 103.2(3) . .
O4 Nb4 O10 103.2(3) . 6_556
O10 Nb4 O10 96.0(4) . 6_556
O4 Nb4 O11 99.8(3) . 6_556
O10 Nb4 O11 88.4(3) . 6_556
O10 Nb4 O11 154.9(3) 6_556 6_556
O4 Nb4 O11 99.8(3) . .
O10 Nb4 O11 154.9(3) . .
O10 Nb4 O11 88.4(3) 6_556 .
O11 Nb4 O11 77.8(4) 6_556 .
O4 Nb4 O12 176.3(4) . .
O10 Nb4 O12 79.2(2) . .
O10 Nb4 O12 79.2(2) 6_556 .
O11 Nb4 O12 77.4(2) 6_556 .
O11 Nb4 O12 77.4(2) . .
O4 Nb4 Cu2 88.6(4) . .
O10 Nb4 Cu2 129.4(2) . .
O10 Nb4 Cu2 129.4(2) 6_556 .
O11 Nb4 Cu2 41.0(2) 6_556 .
O11 Nb4 Cu2 41.0(2) . .
O12 Nb4 Cu2 87.7(2) . .
O4 Nb4 Nb3 137.0(2) . .
O10 Nb4 Nb3 33.78(19) . .
O10 Nb4 Nb3 85.4(2) 6_556 .
O11 Nb4 Nb3 84.6(2) 6_556 .
O11 Nb4 Nb3 122.77(19) . .
O12 Nb4 Nb3 45.58(15) . .
Cu2 Nb4 Nb3 118.45(5) . .
O4 Nb4 Nb3 137.0(2) . 6_556
O10 Nb4 Nb3 85.4(2) . 6_556
O10 Nb4 Nb3 33.78(19) 6_556 6_556
O11 Nb4 Nb3 122.77(19) 6_556 6_556
O11 Nb4 Nb3 84.6(2) . 6_556
O12 Nb4 Nb3 45.58(15) . 6_556
Cu2 Nb4 Nb3 118.45(5) . 6_556
Nb3 Nb4 Nb3 60.74(4) . 6_556
Nb1 O5 Nb3 116.0(3) . 6_556
Nb1 O6 Nb1 113.7(5) . 6_556
Nb1 O6 Cu1 91.5(3) . .
Nb1 O6 Cu1 91.5(3) 6_556 .
Nb1 O6 Cu2 91.4(3) . .
Nb1 O6 Cu2 91.4(3) 6_556 .
Cu1 O6 Cu2 174.8(5) . .
Cu1 O7 Nb1 104.3(3) . 6_556
Cu1 O7 Nb2 96.0(3) . .
Nb1 O7 Nb2 113.5(3) 6_556 .
Nb2 O8 Nb3 114.9(3) . .
Nb3 O9 Nb3 115.9(5) 6_556 .
Nb4 O10 Nb3 113.8(3) . .
Cu2 O11 Nb1 104.9(3) . .
Cu2 O11 Nb4 95.1(3) . .
Nb1 O11 Nb4 112.0(3) . .
Nb3 O12 Nb3 90.1(3) . 6_556
Nb3 O12 Nb4 88.6(3) . .
Nb3 O12 Nb4 88.6(3) 6_556 .
Nb3 O12 Nb1 89.44(3) . 6_556
Nb3 O12 Nb1 179.2(4) 6_556 6_556
Nb4 O12 Nb1 92.0(3) . 6_556
Nb3 O12 Nb1 179.2(4) . .
Nb3 O12 Nb1 89.44(3) 6_556 .
Nb4 O12 Nb1 92.0(3) . .
Nb1 O12 Nb1 91.0(3) 6_556 .
Nb3 O12 Nb2 87.9(3) . .
Nb3 O12 Nb2 87.9(3) 6_556 .
Nb4 O12 Nb2 175.0(4) . .
Nb1 O12 Nb2 91.4(3) 6_556 .
Nb1 O12 Nb2 91.4(3) . .
C1 N1 C5 117.5(12) . .
C1 N1 Cu1 126.0(9) . .
C5 N1 Cu1 116.1(11) . .
C6 N2 C10 120.3(12) . .
C6 N2 Cu2 126.7(9) . .
C10 N2 Cu2 112.9(10) . .
N3' N3 C12 119(4) . .
N3' N3 Cu3 55(2) . .
C12 N3 Cu3 97.1(17) . .
N3 N3' Cu3 101(2) . .
N3 N3' C12 36(2) . .
Cu3 N3' C12 91.8(12) . .
C11 N4 Cu3 126.3(13) . .
N5 N5' Cu3 95.6(19) . .
N5' N5 C14 127(2) . .
N5' N5 Cu3 56.2(17) . .
C14 N5 Cu3 90.8(14) . .
C15 N6 Cu3 127.9(11) . .
N1 C1 C2 122.8(15) . .
N1 C1 H1A 118.6 . .
C2 C1 H1A 118.6 . .
C3 C2 C1 116.9(18) . .
C3 C2 H2A 121.5 . .
C1 C2 H2A 121.5 . .
C4 C3 C2 119.8(16) . .
C4 C3 H3A 120.1 . .
C2 C3 H3A 120.1 . .
C5 C4 C3 118.0(17) . .
C5 C4 H4A 121.0 . .
C3 C4 H4A 121.0 . .
C4 C5 N1 124.9(18) . .
C4 C5 C5 121.9(12) . 6_556
N1 C5 C5 113.2(9) . 6_556
N2 C6 C7 119.2(16) . .
N2 C6 H6A 120.4 . .
C7 C6 H6A 120.4 . .
C8 C7 C6 119.6(19) . .
C8 C7 H7A 120.2 . .
C6 C7 H7A 120.2 . .
C9 C8 C7 121.7(15) . .
C9 C8 H8A 119.1 . .
C7 C8 H8A 119.1 . .
C8 C9 C10 117.4(14) . .
C8 C9 H9A 121.3 . .
C10 C9 H9A 121.3 . .
C9 C10 N2 121.7(13) . .
C9 C10 C10 122.6(9) . 6_556
N2 C10 C10 115.7(8) . 6_556
N4 C11 C12 100.0(15) . .
N3 C12 C11 120.8(18) . .
N3 C12 C13' 116(2) . .
C11 C12 C13' 96.9(16) . .
N3 C12 C13 93.9(19) . .
C11 C12 C13 123.6(17) . .
C13' C12 C13 27.4(14) . .
N3 C12 N3' 25.5(15) . .
C11 C12 N3' 125.1(14) . .
C13' C12 N3' 132.2(17) . .
C13 C12 N3' 105.5(16) . .
C13' C13 C12 71(3) . .
C13 C13' C12 82(4) . .
N5 C14 C15 120(2) . .
N6 C15 C14 98.4(13) . .
N6 C15 C16 119.9(14) . .
C14 C15 C16 105.1(15) . .

loop_
_geom_bond_atom_site_label_1
_geom_bond_atom_site_label_2
_geom_bond_distance
_geom_bond_site_symmetry_2
Cu1 O7 1.961(7) .
Cu1 O7 1.961(7) 6_556
Cu1 N1 2.008(10) 6_556
Cu1 N1 2.008(10) .
Cu1 O6 2.356(11) .
Cu1 Nb2 3.006(2) .
Cu1 Nb1 3.1591(18) 6_556
Cu1 Nb1 3.1591(18) .
Cu2 O11 1.985(8) .
Cu2 O11 1.985(8) 6_556
Cu2 N2 2.003(11) 6_556
Cu2 N2 2.003(11) .
Cu2 O6 2.403(11) .
Cu2 Nb4 3.015(2) .
Cu2 Nb1 3.1918(18) .
Cu2 Nb1 3.1918(18) 6_556
Cu3 N4 1.937(18) .
Cu3 N3' 1.94(2) .
Cu3 N6 2.002(12) .
Cu3 N5' 2.02(2) .
Cu3 N3 2.32(3) .
Cu3 N5 2.41(3) .
Nb1 O1 1.771(7) .
Nb1 O5 1.936(7) .
Nb1 O7 2.038(7) 6_556
Nb1 O11 2.041(7) .
Nb1 O6 2.044(5) .
Nb1 O12 2.399(6) .
Nb1 Nb3 3.3513(12) 6_556
Nb2 O2 1.777(11) .
Nb2 O8 1.929(7) .
Nb2 O8 1.929(7) 6_556
Nb2 O7 2.082(7) 6_556
Nb2 O7 2.082(7) .
Nb2 O12 2.412(9) .
Nb2 Nb3 3.3152(14) .
Nb2 Nb3 3.3152(14) 6_556
Nb3 O3 1.789(7) .
Nb3 O9 1.974(5) .
Nb3 O8 2.004(7) .
Nb3 O10 2.010(7) .
Nb3 O5 2.015(7) 6_556
Nb3 O12 2.364(6) .
Nb3 Nb4 3.3083(14) .
Nb3 Nb3 3.3451(19) 6_556
Nb3 Nb1 3.3513(12) 6_556
Nb4 O4 1.789(10) .
Nb4 O10 1.939(7) .
Nb4 O10 1.939(7) 6_556
Nb4 O11 2.102(7) 6_556
Nb4 O11 2.102(7) .
Nb4 O12 2.374(9) .
Nb4 Nb3 3.3084(14) 6_556
O5 Nb3 2.015(7) 6_556
O6 Nb1 2.044(5) 6_556
O7 Nb1 2.038(7) 6_556
O9 Nb3 1.974(5) 6_556
O12 Nb3 2.364(6) 6_556
O12 Nb1 2.399(6) 6_556
N1 C1 1.31(2) .
N1 C5 1.341(16) .
N2 C6 1.33(2) .
N2 C10 1.377(16) .
N3 N3' 0.96(3) .
N3 C12 1.30(3) .
N3' C12 1.95(3) .
N4 C11 1.38(2) .
N5' N5 1.15(3) .
N5 C14 1.35(3) .
N6 C15 1.306(19) .
C1 C2 1.40(2) .
C1 H1A 0.9300 .
C2 C3 1.39(3) .
C2 H2A 0.9300 .
C3 C4 1.38(3) .
C3 H3A 0.9300 .
C4 C5 1.32(2) .
C4 H4A 0.9300 .
C5 C5 1.55(4) 6_556
C6 C7 1.38(2) .
C6 H6A 0.9300 .
C7 C8 1.36(2) .
C7 H7A 0.9300 .
C8 C9 1.353(10) .
C8 H8A 0.9300 .
C9 C10 1.355(9) .
C9 H9A 0.9300 .
C10 C10 1.44(3) 6_556
C11 C12 1.435(10) .
C12 C13' 1.60(3) .
C12 C13 1.68(3) .
C13 C13' 0.78(4) .
C14 C15 1.45(2) .
C15 C16 1.55(2) .
O6W O6W' 1.27(4) .
O9W O9W 1.63(5) 6_556
O10W O10W 1.37(5) 6_556
O11W O11W 1.09(5) 6_556
